data_4027331
loop_
_publ_author_name
'Junichi Ogikubo'
'Eileen Meehan'
'James T. Engle'
'Christopher J. Ziegler'
'Christian Br\"uckner'

_publ_section_title
;
 meso-Aryl-3-alkyl-2-oxachlorins
;
_journal_name_full 'Journal of Organic Chemistry'
_journal_page_first 6199
_journal_page_last 6207
_journal_paper_doi 10.1021/jo300964v
_journal_volume 77
_journal_year 2012
_chemical_formula_sum 'C52 H41 N5 O2 Zn'
_chemical_formula_weight 833.27
_chemical_name_systematic
; 
 ? 
;
_space_group_IT_number 14
_symmetry_cell_setting monoclinic
_symmetry_space_group_name_Hall '-P 2yn'
_symmetry_space_group_name_H-M 'P 1 21/n 1'
_atom_sites_solution_hydrogens geom
_atom_sites_solution_primary direct
_atom_sites_solution_secondary difmap
_audit_creation_method SHELXL-97
_cell_angle_alpha 90.00
_cell_angle_beta 91.7930(10)
_cell_angle_gamma 90.00
_cell_formula_units_Z 4
_cell_length_a 13.2442(13)
_cell_length_b 18.7070(19)
_cell_length_c 17.9647(18)
_cell_measurement_reflns_used 7586
_cell_measurement_temperature 100(2)
_cell_measurement_theta_max 26.05
_cell_measurement_theta_min 2.17
_cell_volume 4448.7(8)
_computing_cell_refinement 'Bruker SAINT'
_computing_data_collection 'Bruker APEX2'
_computing_data_reduction 'Bruker SAINT'
_computing_molecular_graphics 'Bruker SHELXTL'
_computing_publication_material 'Bruker SHELXTL'
_computing_structure_refinement 'SHELXL-97 (Sheldrick, 2008)'
_computing_structure_solution 'SHELXS-97 (Sheldrick, 2008)'
_diffrn_ambient_temperature 100(2)
_diffrn_measured_fraction_theta_full 0.992
_diffrn_measured_fraction_theta_max 0.992
_diffrn_measurement_device_type 'Bruker APEX-II CCD'
_diffrn_measurement_method '\f and \w scans'
_diffrn_radiation_monochromator graphite
_diffrn_radiation_source 'fine-focus sealed tube'
_diffrn_radiation_type MoK\a
_diffrn_radiation_wavelength 0.71073
_diffrn_reflns_av_R_equivalents 0.0741
_diffrn_reflns_av_sigmaI/netI 0.0811
_diffrn_reflns_limit_h_max 16
_diffrn_reflns_limit_h_min -16
_diffrn_reflns_limit_k_max 23
_diffrn_reflns_limit_k_min -23
_diffrn_reflns_limit_l_max 22
_diffrn_reflns_limit_l_min -22
_diffrn_reflns_number 35192
_diffrn_reflns_theta_full 26.58
_diffrn_reflns_theta_max 26.58
_diffrn_reflns_theta_min 1.57
_exptl_absorpt_coefficient_mu 0.598
_exptl_absorpt_correction_T_max 0.9594
_exptl_absorpt_correction_T_min 0.8553
_exptl_absorpt_correction_type multi-scan
_exptl_absorpt_process_details 'SADABS; [Sheldrick, G. M. (2004)]'
_exptl_crystal_colour red
_exptl_crystal_density_diffrn 1.244
_exptl_crystal_description rod
_exptl_crystal_F_000 1736
_exptl_crystal_size_max 0.27
_exptl_crystal_size_mid 0.16
_exptl_crystal_size_min 0.07
_platon_squeeze_details
;
;
_refine_diff_density_max 0.915
_refine_diff_density_min -0.315
_refine_diff_density_rms 0.076
_refine_ls_extinction_method none
_refine_ls_goodness_of_fit_ref 0.912
_refine_ls_hydrogen_treatment constr
_refine_ls_matrix_type full
_refine_ls_number_parameters 544
_refine_ls_number_reflns 9224
_refine_ls_number_restraints 0
_refine_ls_restrained_S_all 0.912
_refine_ls_R_factor_all 0.1079
_refine_ls_R_factor_gt 0.0609
_refine_ls_shift/su_max 0.000
_refine_ls_shift/su_mean 0.000
_refine_ls_structure_factor_coef Fsqd
_refine_ls_weighting_details 'calc w=1/[\s^2^(Fo^2^)+(0.1000P)^2^+0.0000P] where P=(Fo^2^+2Fc^2^)/3'
_refine_ls_weighting_scheme calc
_refine_ls_wR_factor_gt 0.1463
_refine_ls_wR_factor_ref 0.1679
_reflns_number_gt 5614
_reflns_number_total 9224
_reflns_threshold_expression >2sigma(I)
_cod_data_source_file jo300964v_si_004.cif
_cod_data_source_block 12cZn
_cod_database_code 4027331

loop_
_symmetry_equiv_pos_as_xyz
'x, y, z'
'-x+1/2, y+1/2, -z+1/2'
'-x, -y, -z'
'x-1/2, -y-1/2, z-1/2'

loop_
_atom_site_label
_atom_site_type_symbol
_atom_site_fract_x
_atom_site_fract_y
_atom_site_fract_z
_atom_site_U_iso_or_equiv
_atom_site_adp_type
_atom_site_occupancy
_atom_site_symmetry_multiplicity
_atom_site_calc_flag
_atom_site_refinement_flags
C1 C 0.4195(3) 0.09111(17) 0.3605(2) 0.0272(8) Uani 1 1 d .
C2 C 0.5280(3) 0.08932(19) 0.3671(2) 0.0298(8) Uani 1 1 d .
H2 H 0.5723 0.0797 0.3291 0.036 Uiso 1 1 calc R
C3 C 0.5534(3) 0.10426(19) 0.4388(2) 0.0303(8) Uani 1 1 d .
H3 H 0.6185 0.1069 0.4596 0.036 Uiso 1 1 calc R
C4 C 0.4612(3) 0.11538(18) 0.47722(19) 0.0262(8) Uani 1 1 d .
C5 C 0.4534(3) 0.13122(18) 0.55419(19) 0.0264(8) Uani 1 1 d .
C6 C 0.5491(3) 0.14589(19) 0.59824(18) 0.0282(8) Uani 1 1 d .
C7 C 0.6244(3) 0.0953(2) 0.6091(2) 0.0333(9) Uani 1 1 d .
H7 H 0.6156 0.0497 0.5893 0.040 Uiso 1 1 calc R
C8 C 0.7128(3) 0.1115(2) 0.6491(2) 0.0372(9) Uani 1 1 d .
H8 H 0.7620 0.0765 0.6565 0.045 Uiso 1 1 calc R
C9 C 0.7279(3) 0.1796(2) 0.6780(2) 0.0388(10) Uani 1 1 d .
H9 H 0.7879 0.1908 0.7037 0.047 Uiso 1 1 calc R
C10 C 0.6534(3) 0.2307(2) 0.6682(2) 0.0385(9) Uani 1 1 d .
H10 H 0.6627 0.2763 0.6878 0.046 Uiso 1 1 calc R
C11 C 0.5641(3) 0.2139(2) 0.6289(2) 0.0339(9) Uani 1 1 d .
H11 H 0.5138 0.2483 0.6230 0.041 Uiso 1 1 calc R
C12 C 0.3627(3) 0.13597(18) 0.59204(19) 0.0280(8) Uani 1 1 d .
C13 C 0.3554(3) 0.14138(18) 0.6726(2) 0.0316(8) Uani 1 1 d .
H13 H 0.4090 0.1432 0.7072 0.038 Uiso 1 1 calc R
C14 C 0.2568(3) 0.14326(19) 0.6876(2) 0.0323(8) Uani 1 1 d .
H14 H 0.2298 0.1454 0.7347 0.039 Uiso 1 1 calc R
C15 C 0.2003(3) 0.14137(18) 0.6177(2) 0.0294(8) Uani 1 1 d .
C16 C 0.0941(3) 0.14823(18) 0.6105(2) 0.0315(8) Uani 1 1 d .
C17 C 0.0381(3) 0.1600(2) 0.6808(2) 0.0323(9) Uani 1 1 d .
C18 C 0.0439(3) 0.2248(2) 0.7187(3) 0.0510(12) Uani 1 1 d .
H18 H 0.0779 0.2629 0.6977 0.061 Uiso 1 1 calc R
C19 C 0.0002(3) 0.2335(2) 0.7864(3) 0.0559(13) Uani 1 1 d .
H19 H 0.0046 0.2775 0.8105 0.067 Uiso 1 1 calc R
C20 C -0.0498(3) 0.1778(2) 0.8191(2) 0.0466(11) Uani 1 1 d .
H20 H -0.0774 0.1833 0.8657 0.056 Uiso 1 1 calc R
C21 C -0.0586(3) 0.1135(2) 0.7815(2) 0.0407(10) Uani 1 1 d .
H21 H -0.0939 0.0760 0.8024 0.049 Uiso 1 1 calc R
C22 C -0.0153(3) 0.1047(2) 0.7131(2) 0.0332(9) Uani 1 1 d .
H22 H -0.0219 0.0612 0.6884 0.040 Uiso 1 1 calc R
C23 C -0.0975(3) 0.1513(2) 0.4658(2) 0.0387(10) Uani 1 1 d .
C24 C -0.1484(3) 0.0324(2) 0.4943(3) 0.0474(11) Uani 1 1 d .
H24C H -0.0906 0.0156 0.4686 0.071 Uiso 1 1 calc R
H24B H -0.2034 -0.0005 0.4866 0.071 Uiso 1 1 calc R
H24A H -0.1319 0.0358 0.5466 0.071 Uiso 1 1 calc R
C25 C -0.1473(3) 0.2229(2) 0.4416(2) 0.0449(10) Uani 1 1 d .
H25 H -0.1818 0.2154 0.3932 0.054 Uiso 1 1 calc R
C26 C -0.2256(3) 0.2474(2) 0.4961(2) 0.0462(11) Uani 1 1 d .
H26A H -0.1924 0.2618 0.5419 0.069 Uiso 1 1 calc R
H26B H -0.2712 0.2087 0.5055 0.069 Uiso 1 1 calc R
H26C H -0.2627 0.2870 0.4752 0.069 Uiso 1 1 calc R
C27 C -0.0664(4) 0.2801(2) 0.4318(3) 0.0579(13) Uani 1 1 d .
H27A H -0.0982 0.3251 0.4206 0.087 Uiso 1 1 calc R
H27B H -0.0240 0.2667 0.3917 0.087 Uiso 1 1 calc R
H27C H -0.0261 0.2843 0.4769 0.087 Uiso 1 1 calc R
C28 C -0.0033(3) 0.13044(19) 0.4250(2) 0.0311(8) Uani 1 1 d .
C29 C 0.0412(3) 0.14552(18) 0.5421(2) 0.0336(9) Uani 1 1 d .
C30 C 0.0028(3) 0.11503(19) 0.3505(2) 0.0335(9) Uani 1 1 d .
C31 C -0.0919(3) 0.1122(2) 0.3016(2) 0.0324(9) Uani 1 1 d .
C32 C -0.1578(3) 0.05413(19) 0.3024(2) 0.0317(8) Uani 1 1 d .
H32 H -0.1436 0.0161 0.3344 0.038 Uiso 1 1 calc R
C33 C -0.2434(3) 0.0519(2) 0.2571(2) 0.0348(9) Uani 1 1 d .
H33 H -0.2860 0.0124 0.2584 0.042 Uiso 1 1 calc R
C34 C -0.2663(3) 0.1083(2) 0.2096(2) 0.0361(9) Uani 1 1 d .
H34 H -0.3247 0.1072 0.1795 0.043 Uiso 1 1 calc R
C35 C -0.2015(3) 0.1664(2) 0.2071(2) 0.0386(9) Uani 1 1 d .
H35 H -0.2161 0.2042 0.1748 0.046 Uiso 1 1 calc R
C36 C -0.1154(3) 0.1683(2) 0.2526(2) 0.0368(9) Uani 1 1 d .
H36 H -0.0724 0.2075 0.2506 0.044 Uiso 1 1 calc R
C37 C 0.0941(3) 0.09921(19) 0.3124(2) 0.0331(9) Uani 1 1 d .
C38 C 0.0977(3) 0.0758(2) 0.2376(2) 0.0367(9) Uani 1 1 d .
H38 H 0.0423 0.0684 0.2055 0.044 Uiso 1 1 calc R
C39 C 0.1958(3) 0.0660(2) 0.2209(2) 0.0369(9) Uani 1 1 d .
H39 H 0.2201 0.0509 0.1755 0.044 Uiso 1 1 calc R
C40 C 0.2552(3) 0.08362(19) 0.2872(2) 0.0319(8) Uani 1 1 d .
C41 C 0.3617(3) 0.07913(18) 0.29407(19) 0.0300(8) Uani 1 1 d .
C42 C 0.4184(3) 0.0584(2) 0.2267(2) 0.0332(9) Uani 1 1 d .
C43 C 0.4163(3) 0.1012(2) 0.1630(2) 0.0441(10) Uani 1 1 d .
H43 H 0.3788 0.1432 0.1618 0.053 Uiso 1 1 calc R
C44 C 0.4705(3) 0.0810(3) 0.1010(2) 0.0490(11) Uani 1 1 d .
H44 H 0.4701 0.1102 0.0592 0.059 Uiso 1 1 calc R
C45 C 0.5245(3) 0.0184(2) 0.1012(2) 0.0440(11) Uani 1 1 d .
H45 H 0.5589 0.0047 0.0592 0.053 Uiso 1 1 calc R
C46 C 0.5276(3) -0.0239(2) 0.1640(2) 0.0403(10) Uani 1 1 d .
H46 H 0.5655 -0.0658 0.1648 0.048 Uiso 1 1 calc R
C47 C 0.4744(3) -0.0042(2) 0.2256(2) 0.0335(9) Uani 1 1 d .
H47 H 0.4762 -0.0336 0.2673 0.040 Uiso 1 1 calc R
C48 C 0.2481(4) 0.2945(2) 0.4934(2) 0.0479(11) Uani 1 1 d .
H48 H 0.2704 0.2743 0.5383 0.057 Uiso 1 1 calc R
C49 C 0.2356(4) 0.3674(2) 0.4899(2) 0.0548(12) Uani 1 1 d .
H49 H 0.2496 0.3954 0.5317 0.066 Uiso 1 1 calc R
C50 C 0.2025(3) 0.3985(2) 0.4245(2) 0.0438(10) Uani 1 1 d .
H50 H 0.1927 0.4476 0.4213 0.053 Uiso 1 1 calc R
C51 C 0.1842(3) 0.3552(2) 0.3638(2) 0.0383(9) Uani 1 1 d .
H51 H 0.1629 0.3745 0.3183 0.046 Uiso 1 1 calc R
C52 C 0.1980(3) 0.28217(19) 0.3718(2) 0.0323(8) Uani 1 1 d .
H52 H 0.1845 0.2531 0.3307 0.039 Uiso 1 1 calc R
N1 N 0.3800(2) 0.10753(15) 0.42819(16) 0.0278(7) Uani 1 1 d .
N2 N 0.2662(2) 0.13471(15) 0.56057(16) 0.0288(7) Uani 1 1 d .
N3 N 0.0774(2) 0.13096(15) 0.47494(17) 0.0303(7) Uani 1 1 d .
N4 N 0.1904(2) 0.10398(15) 0.34324(17) 0.0300(7) Uani 1 1 d .
N5 N 0.2297(2) 0.25134(16) 0.43536(16) 0.0293(7) Uani 1 1 d .
O1 O -0.06056(19) 0.15964(15) 0.54278(15) 0.0420(7) Uani 1 1 d .
O2 O -0.1772(2) 0.10115(14) 0.46642(15) 0.0433(7) Uani 1 1 d .
Zn1 Zn 0.23382(3) 0.13737(2) 0.44767(2) 0.02835(14) Uani 1 1 d .

loop_
_atom_site_aniso_label
_atom_site_aniso_U_11
_atom_site_aniso_U_22
_atom_site_aniso_U_33
_atom_site_aniso_U_23
_atom_site_aniso_U_13
_atom_site_aniso_U_12
C1 0.0300(19) 0.0207(18) 0.031(2) 0.0020(15) -0.0043(15) -0.0002(15)
C2 0.0253(19) 0.036(2) 0.029(2) -0.0025(16) 0.0049(15) 0.0008(15)
C3 0.027(2) 0.031(2) 0.032(2) -0.0017(16) -0.0049(16) 0.0032(16)
C4 0.0241(18) 0.0285(19) 0.0260(19) 0.0009(15) 0.0022(15) -0.0015(14)
C5 0.0272(18) 0.0231(18) 0.0286(19) 0.0069(15) -0.0035(15) 0.0019(15)
C6 0.0310(19) 0.037(2) 0.0167(17) 0.0025(15) 0.0023(14) -0.0006(16)
C7 0.033(2) 0.037(2) 0.029(2) 0.0059(17) -0.0009(16) 0.0017(17)
C8 0.037(2) 0.045(2) 0.029(2) 0.0100(18) -0.0036(17) 0.0052(18)
C9 0.036(2) 0.054(3) 0.027(2) -0.0018(18) -0.0017(17) -0.0001(19)
C10 0.045(2) 0.043(2) 0.027(2) -0.0044(17) 0.0023(18) -0.0057(19)
C11 0.035(2) 0.038(2) 0.028(2) -0.0017(17) -0.0005(16) 0.0057(17)
C12 0.034(2) 0.0233(18) 0.0258(18) 0.0051(15) -0.0047(15) 0.0026(16)
C13 0.040(2) 0.0278(19) 0.0273(19) 0.0024(16) 0.0019(16) 0.0042(17)
C14 0.037(2) 0.032(2) 0.028(2) 0.0038(16) 0.0075(16) 0.0034(17)
C15 0.033(2) 0.0215(18) 0.034(2) 0.0023(16) 0.0063(16) -0.0022(15)
C16 0.033(2) 0.0242(19) 0.038(2) 0.0013(16) 0.0070(17) -0.0006(15)
C17 0.028(2) 0.031(2) 0.038(2) -0.0078(16) 0.0029(16) 0.0019(16)
C18 0.051(3) 0.033(2) 0.071(3) -0.012(2) 0.018(2) -0.009(2)
C19 0.044(3) 0.052(3) 0.072(3) -0.034(3) 0.014(2) 0.000(2)
C20 0.032(2) 0.064(3) 0.044(3) -0.015(2) 0.0065(19) 0.003(2)
C21 0.042(2) 0.043(2) 0.038(2) -0.0014(19) 0.0059(19) 0.0023(18)
C22 0.035(2) 0.029(2) 0.036(2) -0.0065(17) 0.0006(17) 0.0027(16)
C23 0.0190(18) 0.034(2) 0.063(3) 0.0124(19) -0.0060(18) -0.0019(15)
C24 0.049(3) 0.028(2) 0.066(3) 0.009(2) 0.008(2) -0.0033(19)
C25 0.044(2) 0.040(2) 0.051(3) 0.005(2) 0.001(2) 0.0091(19)
C26 0.046(3) 0.043(2) 0.051(3) 0.006(2) 0.008(2) 0.0093(19)
C27 0.060(3) 0.031(2) 0.084(4) 0.008(2) 0.024(3) 0.005(2)
C28 0.035(2) 0.0254(19) 0.033(2) 0.0065(16) -0.0048(16) -0.0016(16)
C29 0.0257(19) 0.024(2) 0.051(3) 0.0004(17) 0.0032(17) 0.0007(15)
C30 0.028(2) 0.0234(18) 0.049(2) 0.0086(17) -0.0089(17) -0.0055(15)
C31 0.027(2) 0.033(2) 0.036(2) 0.0019(17) -0.0032(16) 0.0023(16)
C32 0.030(2) 0.028(2) 0.037(2) 0.0005(16) -0.0053(16) 0.0012(16)
C33 0.031(2) 0.033(2) 0.040(2) -0.0041(17) 0.0002(17) -0.0009(16)
C34 0.031(2) 0.037(2) 0.040(2) -0.0066(18) -0.0079(17) 0.0039(17)
C35 0.042(2) 0.037(2) 0.036(2) 0.0076(18) -0.0079(18) 0.0053(19)
C36 0.036(2) 0.035(2) 0.038(2) 0.0081(18) -0.0014(18) -0.0049(17)
C37 0.030(2) 0.024(2) 0.044(2) 0.0004(17) -0.0084(17) -0.0054(16)
C38 0.032(2) 0.038(2) 0.040(2) -0.0036(18) -0.0105(17) -0.0007(17)
C39 0.040(2) 0.033(2) 0.037(2) -0.0067(17) -0.0049(18) -0.0035(17)
C40 0.030(2) 0.027(2) 0.039(2) -0.0010(16) -0.0046(17) -0.0018(15)
C41 0.038(2) 0.0237(19) 0.029(2) 0.0003(15) 0.0002(16) -0.0017(16)
C42 0.033(2) 0.038(2) 0.028(2) -0.0024(17) -0.0050(16) -0.0066(17)
C43 0.043(2) 0.051(3) 0.037(2) 0.002(2) -0.0080(19) -0.001(2)
C44 0.051(3) 0.066(3) 0.030(2) 0.005(2) -0.010(2) -0.011(2)
C45 0.035(2) 0.066(3) 0.031(2) -0.017(2) -0.0051(18) -0.011(2)
C46 0.036(2) 0.046(2) 0.038(2) -0.0144(19) -0.0032(18) -0.0086(18)
C47 0.033(2) 0.037(2) 0.031(2) -0.0034(17) 0.0009(17) -0.0061(17)
C48 0.076(3) 0.034(2) 0.033(2) 0.0035(18) -0.014(2) -0.001(2)
C49 0.090(4) 0.034(2) 0.040(3) -0.005(2) -0.010(2) -0.001(2)
C50 0.061(3) 0.026(2) 0.045(3) 0.0078(19) 0.010(2) 0.0058(19)
C51 0.045(2) 0.035(2) 0.035(2) 0.0087(18) 0.0019(18) 0.0075(18)
C52 0.036(2) 0.032(2) 0.030(2) 0.0016(16) 0.0014(16) 0.0027(16)
N1 0.0281(16) 0.0273(16) 0.0278(17) 0.0019(13) -0.0020(13) 0.0001(13)
N2 0.0269(15) 0.0259(15) 0.0336(17) 0.0042(13) 0.0003(13) 0.0010(13)
N3 0.0262(16) 0.0292(16) 0.0350(18) 0.0022(13) -0.0048(13) -0.0014(13)
N4 0.0237(16) 0.0263(16) 0.0396(18) 0.0015(14) -0.0046(13) -0.0015(13)
N5 0.0284(16) 0.0301(16) 0.0295(17) 0.0050(13) 0.0012(13) 0.0007(13)
O1 0.0324(15) 0.0478(17) 0.0458(17) -0.0034(13) 0.0026(13) 0.0017(12)
O2 0.0451(17) 0.0387(16) 0.0463(17) 0.0044(13) 0.0013(13) 0.0001(13)
Zn1 0.0262(2) 0.0266(2) 0.0321(2) 0.00306(19) -0.00231(17) 0.00002(18)

loop_
_atom_type_symbol
_atom_type_description
_atom_type_scat_dispersion_real
_atom_type_scat_dispersion_imag
_atom_type_scat_source
C C 0.0033 0.0016 'International Tables Vol C Tables 4.2.6.8 and 6.1.1.4'
H H 0.0000 0.0000 'International Tables Vol C Tables 4.2.6.8 and 6.1.1.4'
N N 0.0061 0.0033 'International Tables Vol C Tables 4.2.6.8 and 6.1.1.4'
O O 0.0106 0.0060 'International Tables Vol C Tables 4.2.6.8 and 6.1.1.4'
Zn Zn 0.2839 1.4301 'International Tables Vol C Tables 4.2.6.8 and 6.1.1.4'

loop_
_geom_angle_atom_site_label_1
_geom_angle_atom_site_label_2
_geom_angle_atom_site_label_3
_geom_angle
N1 C1 C41 124.8(3)
N1 C1 C2 109.8(3)
C41 C1 C2 125.3(3)
C3 C2 C1 107.0(3)
C3 C2 H2 126.5
C1 C2 H2 126.5
C2 C3 C4 107.3(3)
C2 C3 H3 126.3
C4 C3 H3 126.3
N1 C4 C5 124.5(3)
N1 C4 C3 109.6(3)
C5 C4 C3 125.9(3)
C12 C5 C4 125.1(3)
C12 C5 C6 117.1(3)
C4 C5 C6 117.8(3)
C7 C6 C11 118.3(3)
C7 C6 C5 122.9(3)
C11 C6 C5 118.8(3)
C8 C7 C6 121.1(4)
C8 C7 H7 119.5
C6 C7 H7 119.5
C7 C8 C9 120.2(4)
C7 C8 H8 119.9
C9 C8 H8 119.9
C10 C9 C8 119.5(4)
C10 C9 H9 120.2
C8 C9 H9 120.2
C9 C10 C11 120.0(4)
C9 C10 H10 120.0
C11 C10 H10 120.0
C10 C11 C6 120.8(4)
C10 C11 H11 119.6
C6 C11 H11 119.6
N2 C12 C5 126.6(3)
N2 C12 C13 108.5(3)
C5 C12 C13 124.8(3)
C14 C13 C12 107.2(3)
C14 C13 H13 126.4
C12 C13 H13 126.4
C13 C14 C15 107.9(3)
C13 C14 H14 126.1
C15 C14 H14 126.1
N2 C15 C16 126.3(3)
N2 C15 C14 109.2(3)
C16 C15 C14 124.5(3)
C29 C16 C15 123.2(3)
C29 C16 C17 119.9(3)
C15 C16 C17 116.9(3)
C18 C17 C22 117.7(3)
C18 C17 C16 121.3(3)
C22 C17 C16 120.9(3)
C19 C18 C17 121.3(4)
C19 C18 H18 119.4
C17 C18 H18 119.4
C18 C19 C20 120.6(4)
C18 C19 H19 119.7
C20 C19 H19 119.7
C19 C20 C21 119.0(4)
C19 C20 H20 120.5
C21 C20 H20 120.5
C20 C21 C22 120.5(4)
C20 C21 H21 119.7
C22 C21 H21 119.7
C21 C22 C17 120.8(4)
C21 C22 H22 119.6
C17 C22 H22 119.6
O2 C23 O1 107.0(3)
O2 C23 C28 117.3(3)
O1 C23 C28 103.2(3)
O2 C23 C25 105.4(3)
O1 C23 C25 107.5(3)
C28 C23 C25 115.9(3)
O2 C24 H24C 109.5
O2 C24 H24B 109.5
H24C C24 H24B 109.5
O2 C24 H24A 109.5
H24C C24 H24A 109.5
H24B C24 H24A 109.5
C26 C25 C27 111.1(4)
C26 C25 C23 111.9(3)
C27 C25 C23 110.1(3)
C26 C25 H25 107.9
C27 C25 H25 107.9
C23 C25 H25 107.9
C25 C26 H26A 109.5
C25 C26 H26B 109.5
H26A C26 H26B 109.5
C25 C26 H26C 109.5
H26A C26 H26C 109.5
H26B C26 H26C 109.5
C25 C27 H27A 109.5
C25 C27 H27B 109.5
H27A C27 H27B 109.5
C25 C27 H27C 109.5
H27A C27 H27C 109.5
H27B C27 H27C 109.5
C30 C28 N3 124.7(3)
C30 C28 C23 126.8(3)
N3 C28 C23 108.5(3)
N3 C29 O1 115.2(3)
N3 C29 C16 128.0(3)
O1 C29 C16 116.8(3)
C28 C30 C37 125.6(3)
C28 C30 C31 120.1(3)
C37 C30 C31 114.3(3)
C32 C31 C36 117.7(3)
C32 C31 C30 122.0(3)
C36 C31 C30 120.2(3)
C33 C32 C31 121.5(3)
C33 C32 H32 119.3
C31 C32 H32 119.3
C32 C33 C34 120.1(4)
C32 C33 H33 119.9
C34 C33 H33 119.9
C35 C34 C33 119.6(4)
C35 C34 H34 120.2
C33 C34 H34 120.2
C34 C35 C36 120.1(4)
C34 C35 H35 120.0
C36 C35 H35 120.0
C35 C36 C31 121.0(4)
C35 C36 H36 119.5
C31 C36 H36 119.5
N4 C37 C38 110.1(3)
N4 C37 C30 125.2(3)
C38 C37 C30 124.7(3)
C39 C38 C37 108.2(3)
C39 C38 H38 125.9
C37 C38 H38 125.9
C38 C39 C40 106.7(3)
C38 C39 H39 126.6
C40 C39 H39 126.6
N4 C40 C41 125.9(3)
N4 C40 C39 109.0(3)
C41 C40 C39 125.1(3)
C40 C41 C1 125.2(3)
C40 C41 C42 118.0(3)
C1 C41 C42 116.8(3)
C47 C42 C43 118.0(4)
C47 C42 C41 120.8(3)
C43 C42 C41 121.2(4)
C42 C43 C44 120.0(4)
C42 C43 H43 120.0
C44 C43 H43 120.0
C45 C44 C43 120.7(4)
C45 C44 H44 119.7
C43 C44 H44 119.7
C44 C45 C46 119.7(4)
C44 C45 H45 120.2
C46 C45 H45 120.2
C45 C46 C47 119.9(4)
C45 C46 H46 120.0
C47 C46 H46 120.0
C46 C47 C42 121.6(4)
C46 C47 H47 119.2
C42 C47 H47 119.2
N5 C48 C49 123.0(4)
N5 C48 H48 118.5
C49 C48 H48 118.5
C50 C49 C48 119.7(4)
C50 C49 H49 120.1
C48 C49 H49 120.1
C51 C50 C49 118.3(4)
C51 C50 H50 120.9
C49 C50 H50 120.9
C50 C51 C52 118.7(4)
C50 C51 H51 120.7
C52 C51 H51 120.7
N5 C52 C51 123.4(4)
N5 C52 H52 118.3
C51 C52 H52 118.3
C1 N1 C4 106.2(3)
C1 N1 Zn1 126.7(2)
C4 N1 Zn1 125.7(2)
C15 N2 C12 107.1(3)
C15 N2 Zn1 128.1(2)
C12 N2 Zn1 124.3(2)
C29 N3 C28 107.3(3)
C29 N3 Zn1 124.7(2)
C28 N3 Zn1 126.0(2)
C37 N4 C40 105.9(3)
C37 N4 Zn1 128.3(3)
C40 N4 Zn1 125.8(2)
C52 N5 C48 116.9(3)
C52 N5 Zn1 121.6(2)
C48 N5 Zn1 121.1(3)
C29 O1 C23 105.7(3)
C23 O2 C24 114.2(3)
N4 Zn1 N1 90.01(11)
N4 Zn1 N2 160.15(12)
N1 Zn1 N2 89.60(11)
N4 Zn1 N5 101.75(11)
N1 Zn1 N5 105.88(11)
N2 Zn1 N5 97.44(11)
N4 Zn1 N3 86.94(11)
N1 Zn1 N3 160.82(11)
N2 Zn1 N3 86.93(11)
N5 Zn1 N3 93.28(11)

loop_
_geom_bond_atom_site_label_1
_geom_bond_atom_site_label_2
_geom_bond_distance
C1 N1 1.373(4)
C1 C41 1.415(5)
C1 C2 1.439(5)
C2 C3 1.352(5)
C2 H2 0.9300
C3 C4 1.436(5)
C3 H3 0.9300
C4 N1 1.376(4)
C4 C5 1.421(5)
C5 C12 1.401(5)
C5 C6 1.498(5)
C6 C7 1.385(5)
C6 C11 1.398(5)
C7 C8 1.387(5)
C7 H7 0.9300
C8 C9 1.389(6)
C8 H8 0.9300
C9 C10 1.381(5)
C9 H9 0.9300
C10 C11 1.394(5)
C10 H10 0.9300
C11 H11 0.9300
C12 N2 1.382(4)
C12 C13 1.457(5)
C13 C14 1.341(5)
C13 H13 0.9300
C14 C15 1.441(5)
C14 H14 0.9300
C15 N2 1.374(4)
C15 C16 1.414(5)
C16 C29 1.396(5)
C16 C17 1.501(5)
C17 C18 1.390(5)
C17 C22 1.391(5)
C18 C19 1.374(6)
C18 H18 0.9300
C19 C20 1.377(6)
C19 H19 0.9300
C20 C21 1.381(6)
C20 H20 0.9300
C21 C22 1.382(5)
C21 H21 0.9300
C22 H22 0.9300
C23 O2 1.412(4)
C23 O1 1.461(5)
C23 C28 1.518(5)
C23 C25 1.549(5)
C24 O2 1.428(5)
C24 H24C 0.9600
C24 H24B 0.9600
C24 H24A 0.9600
C25 C26 1.517(6)
C25 C27 1.528(6)
C25 H25 0.9800
C26 H26A 0.9600
C26 H26B 0.9600
C26 H26C 0.9600
C27 H27A 0.9600
C27 H27B 0.9600
C27 H27C 0.9600
C28 C30 1.373(5)
C28 N3 1.373(4)
C29 N3 1.340(5)
C29 O1 1.374(4)
C30 C37 1.439(5)
C30 C31 1.511(5)
C31 C32 1.393(5)
C31 C36 1.399(5)
C32 C33 1.375(5)
C32 H32 0.9300
C33 C34 1.386(5)
C33 H33 0.9300
C34 C35 1.386(5)
C34 H34 0.9300
C35 C36 1.383(5)
C35 H35 0.9300
C36 H36 0.9300
C37 N4 1.377(4)
C37 C38 1.416(5)
C38 C39 1.354(5)
C38 H38 0.9300
C39 C40 1.444(5)
C39 H39 0.9300
C40 N4 1.396(5)
C40 C41 1.415(5)
C41 C42 1.496(5)
C42 C47 1.387(5)
C42 C43 1.396(5)
C43 C44 1.395(6)
C43 H43 0.9300
C44 C45 1.371(6)
C44 H44 0.9300
C45 C46 1.377(6)
C45 H45 0.9300
C46 C47 1.380(5)
C46 H46 0.9300
C47 H47 0.9300
C48 N5 1.336(5)
C48 C49 1.374(6)
C48 H48 0.9300
C49 C50 1.371(6)
C49 H49 0.9300
C50 C51 1.373(6)
C50 H50 0.9300
C51 C52 1.385(5)
C51 H51 0.9300
C52 N5 1.335(4)
C52 H52 0.9300
N1 Zn1 2.056(3)
N2 Zn1 2.060(3)
N3 Zn1 2.148(3)
N4 Zn1 2.043(3)
N5 Zn1 2.144(3)

loop_
_platon_squeeze_void_nr
_platon_squeeze_void_average_x
_platon_squeeze_void_average_y
_platon_squeeze_void_average_z
_platon_squeeze_void_volume
_platon_squeeze_void_count_electrons
_platon_squeeze_void_content
1 0.000 0.000 0.000 292 73 ' '
2 0.500 0.500 0.500 292 73 ' '
